data_4130904
loop_
_publ_author_name
'Rudebusch, Gabriel E.'
'Espejo, Guzm\'an L'
'Zafra, Jos\'e L'
'Pe\~na-Alvarez, Miriam'
'Spisak, Sarah N.'
'Fukuda, Kotaro'
'Wei, Zheng'
'Nakano, Masayoshi'
'Petrukhina, Marina A.'
'Casado, Juan'
'Haley, Michael M.'

_publ_section_title
;
 A Biradical Balancing Act: Redox Amphoterism in a Diindenoanthracene
 Derivative Results from Quinoidal Acceptor and Aromatic Donor Motifs.
;
_journal_issue 38
_journal_name_full 'Journal of the American Chemical Society'
_journal_page_first 12648
_journal_page_last 12654
_journal_paper_doi 10.1021/jacs.6b07882
_journal_volume 138
_journal_year 2016
_chemical_formula_moiety 'C68 H76 Si2, C20 H40 K O8'
_chemical_formula_sum 'C88 H116 K O8 Si2'
_chemical_formula_weight 1397.09
_space_group_crystal_system triclinic
_space_group_IT_number 2
_space_group_name_Hall '-P 1'
_space_group_name_H-M_alt 'P -1'
_atom_sites_solution_hydrogens geom
_atom_sites_solution_primary direct
_atom_sites_solution_secondary difmap
_audit_creation_method SHELXL-97
_cell_angle_alpha 78.478(2)
_cell_angle_beta 82.510(2)
_cell_angle_gamma 72.2570(10)
_cell_formula_units_Z 1
_cell_length_a 11.5995(3)
_cell_length_b 12.1738(3)
_cell_length_c 17.0652(4)
_cell_measurement_reflns_used 9976
_cell_measurement_temperature 100(2)
_cell_measurement_theta_max 73.51
_cell_measurement_theta_min 2.65
_cell_volume 2242.66(10)
_computing_cell_refinement 'SAINT V.8.34 (Bruker AXS Inc., 2013)'
_computing_data_collection 'APEX2 v.2014.11-0 (Bruker AXS Inc., 2014)'
_computing_data_reduction 'SAINT V.8.34 (Bruker AXS Inc., 2013)'
_computing_molecular_graphics 'SHELXP-93 (Sheldrick, 1993)'
_computing_publication_material 'SHELXCIF-93 (Sheldrick, 1993)'
_computing_structure_refinement 'SHELXL-97 (Sheldrick, 1997)'
_computing_structure_solution 'SHELXS-97 (Sheldrick, 1990)'
_diffrn_ambient_temperature 100(2)
_diffrn_measured_fraction_theta_full 0.996
_diffrn_measured_fraction_theta_max 0.996
_diffrn_measurement_device_type 'Bruker D8 Venture PHOTON 100 CMOS'
_diffrn_measurement_method 'omega and phi scans'
_diffrn_radiation_monochromator mirrors
_diffrn_radiation_source 'INCOATEC ImuS micro-focus source'
_diffrn_radiation_type CuK\a
_diffrn_radiation_wavelength 1.54178
_diffrn_reflns_av_R_equivalents 0.0619
_diffrn_reflns_av_sigmaI/netI 0.0494
_diffrn_reflns_limit_h_max 14
_diffrn_reflns_limit_h_min -14
_diffrn_reflns_limit_k_max 15
_diffrn_reflns_limit_k_min -15
_diffrn_reflns_limit_l_max 21
_diffrn_reflns_limit_l_min -21
_diffrn_reflns_number 38215
_diffrn_reflns_theta_full 73.77
_diffrn_reflns_theta_max 73.77
_diffrn_reflns_theta_min 2.65
_exptl_absorpt_coefficient_mu 1.149
_exptl_absorpt_correction_T_max 0.8745
_exptl_absorpt_correction_T_min 0.8557
_exptl_absorpt_correction_type multi-scan
_exptl_absorpt_process_details 'SADABS V2012/1 (Bruker AXS Inc.)'
_exptl_crystal_colour brown
_exptl_crystal_density_diffrn 1.034
_exptl_crystal_density_meas ?
_exptl_crystal_density_method none
_exptl_crystal_description block
_exptl_crystal_F_000 755
_exptl_crystal_size_max 0.14
_exptl_crystal_size_mid 0.13
_exptl_crystal_size_min 0.12
_platon_squeeze_details
;
The solvent molecules in the voids are highly disordered which could not be modelled as discrete atomic sites.

The SQUEEZE routine of the program PLATON was used in order 
to eliminate the contribution of disordered solvents molecules,
thereby a final model based only on the ordered part of the crystal structure was obtained.

The SQUEEZE routine suggested that a total potential solvent area volume of 300 Ang^3^[10.6% of cell volume],and a void electron population of 80 per cell. Considering the synthesis process and solvents employed, 2 THF molecules were assigned per unit cell.
;
_refine_diff_density_max 0.576
_refine_diff_density_min -0.616
_refine_diff_density_rms 0.050
_refine_ls_extinction_coef noref
_refine_ls_extinction_method none
_refine_ls_goodness_of_fit_ref 1.082
_refine_ls_hydrogen_treatment constr
_refine_ls_matrix_type full
_refine_ls_number_parameters 517
_refine_ls_number_reflns 8603
_refine_ls_number_restraints 150
_refine_ls_restrained_S_all 1.074
_refine_ls_R_factor_all 0.0861
_refine_ls_R_factor_gt 0.0621
_refine_ls_shift/su_max 0.000
_refine_ls_shift/su_mean 0.000
_refine_ls_structure_factor_coef Fsqd
_refine_ls_weighting_details 'calc w=1/[\s^2^(Fo^2^)+(0.0929P)^2^+0.2278P] where P=(Fo^2^+2Fc^2^)/3'
_refine_ls_weighting_scheme calc
_refine_ls_wR_factor_gt 0.1639
_refine_ls_wR_factor_ref 0.1774
_reflns_number_gt 6086
_reflns_number_total 8603
_reflns_threshold_expression >2sigma(I)
_cod_data_source_file ja6b07882_si_002.cif
_cod_data_source_block sad_a_sqd
_cod_depositor_comments
;
The following automatic conversions were performed:

data item '_exptl_crystal_density_meas' value 'not measured' was
changed to '?' -- the value is perceived as not measured.

Automatic conversion script
Id: cif_fix_values 6909 2019-04-08 15:41:33Z antanas 
;
_cod_database_code 4130904
_platon_squeeze_void_probe_radius 1.20

loop_
_symmetry_equiv_pos_as_xyz
'x, y, z'
'-x, -y, -z'

loop_
_atom_site_label
_atom_site_type_symbol
_atom_site_fract_x
_atom_site_fract_y
_atom_site_fract_z
_atom_site_U_iso_or_equiv
_atom_site_adp_type
_atom_site_occupancy
_atom_site_symmetry_multiplicity
_atom_site_calc_flag
_atom_site_refinement_flags
_atom_site_disorder_assembly
_atom_site_disorder_group
K1 K 1.0000 0.5000 0.5000 0.0426(2) Uani 1 2 d S . .
Si1 Si 0.58425(6) 0.07269(6) 0.74294(5) 0.0451(2) Uani 1 1 d . . .
O1 O 1.11922(14) 0.33713(14) 0.62661(10) 0.0378(4) Uani 1 1 d . . .
O2 O 0.89322(14) 0.49493(16) 0.65668(11) 0.0428(4) Uani 1 1 d . . .
O3 O 0.75751(14) 0.61801(14) 0.52673(11) 0.0381(4) Uani 1 1 d . . .
O4 O 0.9289(4) 0.3408(3) 0.4656(2) 0.1110(11) Uani 1 1 d . . .
C1 C 0.0705(3) 0.6250(3) 0.8234(2) 0.0623(9) Uani 1 1 d . . .
H1A H 0.0070 0.5874 0.8459 0.093 Uiso 1 1 calc R . .
H1B H 0.0874 0.6204 0.7661 0.093 Uiso 1 1 calc R . .
H1C H 0.0431 0.7072 0.8302 0.093 Uiso 1 1 calc R . .
C2 C 0.2716(4) 0.3389(4) 1.0564(2) 0.0784(11) Uani 1 1 d . . .
H2A H 0.3478 0.2757 1.0618 0.118 Uiso 1 1 calc R . .
H2B H 0.2047 0.3058 1.0554 0.118 Uiso 1 1 calc R . .
H2C H 0.2562 0.3806 1.1020 0.118 Uiso 1 1 calc R . .
C3 C 0.5243(2) 0.5317(3) 0.84393(16) 0.0506(7) Uani 1 1 d . . .
H3A H 0.5803 0.5009 0.8866 0.076 Uiso 1 1 calc R . .
H3B H 0.5174 0.6148 0.8251 0.076 Uiso 1 1 calc R . .
H3C H 0.5552 0.4884 0.7993 0.076 Uiso 1 1 calc R . .
C4 C 0.4010(2) 0.5178(3) 0.87593(16) 0.0445(6) Uani 1 1 d . . .
C5 C 0.3908(3) 0.4421(3) 0.94722(17) 0.0541(7) Uani 1 1 d . . .
H5 H 0.4615 0.4018 0.9751 0.065 Uiso 1 1 calc R . .
C6 C 0.2808(3) 0.4235(3) 0.97902(19) 0.0583(8) Uani 1 1 d . . .
C7 C 0.1790(3) 0.4854(3) 0.93741(19) 0.0584(8) Uani 1 1 d . . .
H7 H 0.1027 0.4741 0.9584 0.070 Uiso 1 1 calc R . .
C8 C 0.1843(3) 0.5632(3) 0.86623(18) 0.0499(7) Uani 1 1 d . . .
C9 C 0.2967(2) 0.5807(2) 0.83464(16) 0.0430(6) Uani 1 1 d . . .
C10 C 0.3056(2) 0.6611(2) 0.75802(15) 0.0388(5) Uani 1 1 d . . .
C11 C 0.2545(2) 0.7868(2) 0.74370(16) 0.0401(6) Uani 1 1 d . . .
C12 C 0.1922(2) 0.8646(2) 0.79596(18) 0.0469(6) Uani 1 1 d . . .
H12 H 0.1775 0.8365 0.8513 0.056 Uiso 1 1 calc R . .
C13 C 0.1524(2) 0.9828(3) 0.76571(18) 0.0485(7) Uani 1 1 d . . .
H13 H 0.1092 1.0355 0.8009 0.058 Uiso 1 1 calc R . .
C14 C 0.1741(2) 1.0270(2) 0.68447(17) 0.0441(6) Uani 1 1 d . . .
H14 H 0.1454 1.1086 0.6651 0.053 Uiso 1 1 calc R . .
C15 C 0.23788(19) 0.9508(2) 0.63225(16) 0.0385(5) Uani 1 1 d . . .
H15 H 0.2533 0.9800 0.5772 0.046 Uiso 1 1 calc R . .
C16 C 0.27840(19) 0.8323(2) 0.66124(15) 0.0362(5) Uani 1 1 d . . .
C17 C 0.34509(19) 0.7320(2) 0.62264(15) 0.0340(5) Uani 1 1 d . . .
C18 C 0.36116(19) 0.6291(2) 0.68394(15) 0.0356(5) Uani 1 1 d . . .
C19 C 0.42031(19) 0.5193(2) 0.66295(15) 0.0349(5) Uani 1 1 d . . .
H19 H 0.4327 0.4512 0.7030 0.042 Uiso 1 1 calc R . .
C20 C 0.46157(18) 0.5094(2) 0.58269(14) 0.0327(5) Uani 1 1 d . . .
C21 C 0.44230(18) 0.6127(2) 0.52173(14) 0.0326(5) Uani 1 1 d . . .
C22 C 0.38366(19) 0.7244(2) 0.54442(15) 0.0343(5) Uani 1 1 d . . .
H22 H 0.3716 0.7934 0.5051 0.041 Uiso 1 1 calc R . .
C23 C 0.52083(18) 0.3979(2) 0.55903(14) 0.0323(5) Uani 1 1 d . . .
C24 C 0.54137(19) 0.2959(2) 0.61901(15) 0.0345(5) Uani 1 1 d . . .
C25 C 0.5568(2) 0.2088(2) 0.67063(15) 0.0361(5) Uani 1 1 d . A .
C29 C 0.5204(2) -0.0282(2) 0.7025(2) 0.0499(7) Uani 1 1 d D A .
H29 H 0.4301 0.0048 0.7079 0.060 Uiso 1 1 calc R . .
C30 C 0.5492(3) -0.1527(3) 0.7506(2) 0.0590(8) Uani 1 1 d D . .
H30A H 0.5070 -0.1981 0.7297 0.088 Uiso 1 1 calc R A .
H30B H 0.5221 -0.1495 0.8071 0.088 Uiso 1 1 calc R . .
H30C H 0.6369 -0.1901 0.7457 0.088 Uiso 1 1 calc R . .
C31 C 0.5551(3) -0.0316(2) 0.6139(2) 0.0583(8) Uani 1 1 d D . .
H31A H 0.6437 -0.0571 0.6047 0.087 Uiso 1 1 calc R A .
H31B H 0.5232 0.0467 0.5828 0.087 Uiso 1 1 calc R . .
H31C H 0.5207 -0.0865 0.5969 0.087 Uiso 1 1 calc R . .
C35 C 0.7164(2) 0.7206(2) 0.46944(16) 0.0385(5) Uani 1 1 d . . .
H35A H 0.7533 0.7811 0.4764 0.046 Uiso 1 1 calc R . .
H35B H 0.6270 0.7522 0.4770 0.046 Uiso 1 1 calc R . .
C36 C 0.7169(2) 0.6375(2) 0.60648(16) 0.0407(6) Uani 1 1 d . . .
H36A H 0.6271 0.6633 0.6124 0.049 Uiso 1 1 calc R . .
H36B H 0.7471 0.6996 0.6188 0.049 Uiso 1 1 calc R . .
C37 C 0.7640(2) 0.5262(2) 0.66258(17) 0.0460(6) Uani 1 1 d . . .
H37A H 0.7323 0.5364 0.7182 0.055 Uiso 1 1 calc R . .
H37B H 0.7368 0.4634 0.6487 0.055 Uiso 1 1 calc R . .
C38 C 0.9455(2) 0.3975(3) 0.71489(17) 0.0545(8) Uani 1 1 d . . .
H38A H 0.9206 0.3289 0.7090 0.065 Uiso 1 1 calc R . .
H38B H 0.9172 0.4155 0.7694 0.065 Uiso 1 1 calc R . .
C39 C 1.0814(2) 0.3703(3) 0.70330(17) 0.0519(7) Uani 1 1 d . . .
H39A H 1.1064 0.4400 0.7065 0.062 Uiso 1 1 calc R . .
H39B H 1.1194 0.3058 0.7457 0.062 Uiso 1 1 calc R . .
C40 C 1.2483(2) 0.3094(2) 0.61264(17) 0.0417(6) Uani 1 1 d . . .
H40A H 1.2874 0.2423 0.6531 0.050 Uiso 1 1 calc R . .
H40B H 1.2757 0.3773 0.6172 0.050 Uiso 1 1 calc R . .
C41 C 0.8917(4) 0.2695(4) 0.5338(3) 0.0790(11) Uani 1 1 d . . .
H41A H 0.8023 0.2943 0.5441 0.095 Uiso 1 1 calc R . .
H41B H 0.9292 0.2729 0.5818 0.095 Uiso 1 1 calc R . .
C42 C 0.9352(3) 0.1481(3) 0.5130(3) 0.0776(12) Uani 1 1 d . . .
H42A H 0.8657 0.1200 0.5070 0.093 Uiso 1 1 calc R . .
H42B H 0.9847 0.0924 0.5551 0.093 Uiso 1 1 calc R . .
C43 C 1.0110(4) 0.1603(4) 0.4343(4) 0.1048(17) Uani 1 1 d . . .
H43A H 1.0025 0.1077 0.3994 0.126 Uiso 1 1 calc R . .
H43B H 1.0978 0.1434 0.4431 0.126 Uiso 1 1 calc R . .
C44 C 0.9564(3) 0.2895(4) 0.3982(3) 0.0771(11) Uani 1 1 d . . .
H44A H 1.0160 0.3203 0.3604 0.093 Uiso 1 1 calc R . .
H44B H 0.8828 0.3009 0.3704 0.093 Uiso 1 1 calc R . .
C32 C 0.7606(4) 0.0200(4) 0.7336(3) 0.0463(11) Uani 0.701(5) 1 d PDU A 1
H32 H 0.7859 -0.0122 0.6825 0.056 Uiso 0.701(5) 1 calc PR A 1
C33 C 0.8206(4) 0.1161(4) 0.7294(4) 0.0684(17) Uani 0.701(5) 1 d PDU A 1
H33A H 0.7985 0.1491 0.7790 0.103 Uiso 0.701(5) 1 calc PR A 1
H33B H 0.7930 0.1778 0.6837 0.103 Uiso 0.701(5) 1 calc PR A 1
H33C H 0.9089 0.0834 0.7229 0.103 Uiso 0.701(5) 1 calc PR A 1
C34 C 0.8093(4) -0.0800(4) 0.8022(4) 0.086(2) Uani 0.701(5) 1 d PDU A 1
H34A H 0.8978 -0.1091 0.7938 0.130 Uiso 0.701(5) 1 calc PR A 1
H34B H 0.7736 -0.1436 0.8031 0.130 Uiso 0.701(5) 1 calc PR A 1
H34C H 0.7876 -0.0511 0.8533 0.130 Uiso 0.701(5) 1 calc PR A 1
C32X C 0.7375(8) 0.0050(8) 0.7831(6) 0.039(2) Uani 0.299(5) 1 d PDU A 2
H32X H 0.7354 -0.0603 0.8287 0.047 Uiso 0.299(5) 1 calc PR A 2
C33X C 0.7832(9) 0.0982(10) 0.8092(8) 0.063(3) Uani 0.299(5) 1 d PDU A 2
H33D H 0.8606 0.0602 0.8335 0.095 Uiso 0.299(5) 1 calc PR A 2
H33E H 0.7233 0.1374 0.8483 0.095 Uiso 0.299(5) 1 calc PR A 2
H33F H 0.7947 0.1561 0.7622 0.095 Uiso 0.299(5) 1 calc PR A 2
C34X C 0.8206(8) -0.0410(8) 0.7125(5) 0.044(2) Uani 0.299(5) 1 d PDU A 2
H34D H 0.8052 0.0188 0.6642 0.067 Uiso 0.299(5) 1 calc PR A 2
H34E H 0.8044 -0.1118 0.7035 0.067 Uiso 0.299(5) 1 calc PR A 2
H34F H 0.9055 -0.0595 0.7244 0.067 Uiso 0.299(5) 1 calc PR A 2
C26 C 0.5218(8) 0.0969(9) 0.8367(7) 0.039(2) Uani 0.532(7) 1 d PDU A 1
H26 H 0.5397 0.0189 0.8725 0.047 Uiso 0.532(7) 1 calc PR A 1
C27 C 0.5700(5) 0.1760(5) 0.8753(3) 0.0571(17) Uani 0.532(7) 1 d PDU A 1
H27A H 0.5674 0.2488 0.8376 0.086 Uiso 0.532(7) 1 calc PR A 1
H27B H 0.6539 0.1357 0.8884 0.086 Uiso 0.532(7) 1 calc PR A 1
H27C H 0.5195 0.1940 0.9243 0.086 Uiso 0.532(7) 1 calc PR A 1
C28 C 0.3826(9) 0.1468(11) 0.8389(9) 0.067(3) Uani 0.532(7) 1 d PDU A 1
H28A H 0.3495 0.1512 0.8944 0.101 Uiso 0.532(7) 1 calc PR A 1
H28B H 0.3487 0.0956 0.8171 0.101 Uiso 0.532(7) 1 calc PR A 1
H28C H 0.3610 0.2253 0.8065 0.101 Uiso 0.532(7) 1 calc PR A 1
C26X C 0.4853(10) 0.1183(10) 0.8468(8) 0.042(2) Uani 0.468(7) 1 d PDU A 2
H26X H 0.5246 0.1703 0.8653 0.050 Uiso 0.468(7) 1 calc PR A 2
C27X C 0.3546(11) 0.1928(10) 0.8316(11) 0.056(2) Uani 0.468(7) 1 d PDU A 2
H27D H 0.3118 0.1465 0.8123 0.085 Uiso 0.468(7) 1 calc PR A 2
H27E H 0.3560 0.2621 0.7912 0.085 Uiso 0.468(7) 1 calc PR A 2
H27F H 0.3127 0.2173 0.8817 0.085 Uiso 0.468(7) 1 calc PR A 2
C28X C 0.4826(8) 0.0199(8) 0.9176(5) 0.088(3) Uani 0.468(7) 1 d PDU A 2
H28D H 0.4543 0.0531 0.9669 0.132 Uiso 0.468(7) 1 calc PR A 2
H28E H 0.5644 -0.0342 0.9230 0.132 Uiso 0.468(7) 1 calc PR A 2
H28F H 0.4274 -0.0224 0.9084 0.132 Uiso 0.468(7) 1 calc PR A 2

loop_
_atom_site_aniso_label
_atom_site_aniso_U_11
_atom_site_aniso_U_22
_atom_site_aniso_U_33
_atom_site_aniso_U_23
_atom_site_aniso_U_13
_atom_site_aniso_U_12
K1 0.0355(4) 0.0404(4) 0.0454(5) -0.0033(4) -0.0004(3) -0.0050(3)
Si1 0.0372(3) 0.0305(3) 0.0691(5) -0.0115(3) -0.0215(3) -0.0026(3)
O1 0.0295(8) 0.0409(9) 0.0386(9) -0.0048(8) -0.0038(7) -0.0045(7)
O2 0.0301(8) 0.0465(10) 0.0425(10) 0.0009(9) 0.0022(7) -0.0051(7)
O3 0.0302(8) 0.0327(8) 0.0462(10) -0.0052(8) 0.0004(7) -0.0038(6)
O4 0.175(3) 0.0706(18) 0.089(2) -0.0079(18) 0.002(2) -0.047(2)
C1 0.0441(15) 0.076(2) 0.079(2) -0.0367(19) 0.0219(15) -0.0314(15)
C2 0.086(3) 0.094(3) 0.066(2) -0.009(2) 0.026(2) -0.056(2)
C3 0.0488(15) 0.0722(19) 0.0380(14) -0.0085(14) 0.0060(12) -0.0323(14)
C4 0.0470(14) 0.0594(16) 0.0376(13) -0.0212(13) 0.0156(11) -0.0303(12)
C5 0.0621(17) 0.0725(19) 0.0379(14) -0.0155(15) 0.0112(13) -0.0365(16)
C6 0.0676(19) 0.071(2) 0.0489(17) -0.0203(16) 0.0226(15) -0.0433(17)
C7 0.0575(17) 0.0699(19) 0.0610(19) -0.0309(17) 0.0316(15) -0.0395(15)
C8 0.0496(15) 0.0573(16) 0.0535(17) -0.0303(14) 0.0205(13) -0.0276(13)
C9 0.0456(13) 0.0518(14) 0.0421(14) -0.0292(13) 0.0202(11) -0.0257(12)
C10 0.0349(11) 0.0496(14) 0.0395(13) -0.0228(12) 0.0099(10) -0.0189(10)
C11 0.0323(11) 0.0532(15) 0.0427(14) -0.0254(13) 0.0108(10) -0.0183(10)
C12 0.0419(13) 0.0566(16) 0.0502(16) -0.0291(14) 0.0148(12) -0.0204(12)
C13 0.0355(12) 0.0578(16) 0.0613(18) -0.0390(15) 0.0117(12) -0.0147(11)
C14 0.0323(11) 0.0468(14) 0.0575(17) -0.0262(14) 0.0004(11) -0.0082(10)
C15 0.0259(10) 0.0472(13) 0.0464(14) -0.0223(12) 0.0004(10) -0.0084(9)
C16 0.0246(10) 0.0457(13) 0.0432(14) -0.0225(12) 0.0049(9) -0.0109(9)
C17 0.0247(9) 0.0443(12) 0.0382(13) -0.0200(11) 0.0023(9) -0.0110(9)
C18 0.0272(10) 0.0464(13) 0.0375(13) -0.0190(11) 0.0069(9) -0.0132(9)
C19 0.0292(10) 0.0446(13) 0.0374(13) -0.0199(11) 0.0050(9) -0.0150(9)
C20 0.0240(9) 0.0417(12) 0.0351(12) -0.0144(10) 0.0025(9) -0.0104(9)
C21 0.0230(9) 0.0416(12) 0.0352(12) -0.0136(11) 0.0006(9) -0.0092(9)
C22 0.0248(10) 0.0424(12) 0.0384(13) -0.0170(11) 0.0010(9) -0.0084(9)
C23 0.0233(9) 0.0425(12) 0.0338(12) -0.0163(10) 0.0012(9) -0.0086(9)
C24 0.0260(10) 0.0431(13) 0.0376(13) -0.0199(11) 0.0024(9) -0.0083(9)
C25 0.0298(10) 0.0400(12) 0.0405(13) -0.0187(12) 0.0020(10) -0.0075(9)
C29 0.0339(12) 0.0394(13) 0.080(2) -0.0189(15) -0.0153(13) -0.0058(10)
C30 0.0630(18) 0.0480(16) 0.076(2) -0.0172(16) -0.0027(17) -0.0276(14)
C31 0.0622(17) 0.0389(14) 0.080(2) -0.0175(16) -0.0279(17) -0.0099(12)
C35 0.0277(10) 0.0304(11) 0.0540(16) -0.0056(11) -0.0060(10) -0.0032(9)
C36 0.0298(11) 0.0411(13) 0.0465(15) -0.0106(12) 0.0051(10) -0.0044(9)
C37 0.0308(12) 0.0528(15) 0.0449(15) -0.0046(13) 0.0079(11) -0.0046(11)
C38 0.0482(15) 0.0602(17) 0.0373(15) 0.0006(14) 0.0026(12) 0.0027(13)
C39 0.0428(14) 0.0613(17) 0.0386(15) -0.0074(14) -0.0086(12) 0.0059(12)
C40 0.0300(11) 0.0417(13) 0.0511(16) -0.0075(12) -0.0111(11) -0.0039(9)
C41 0.073(2) 0.084(3) 0.093(3) -0.014(2) -0.024(2) -0.036(2)
C42 0.0585(19) 0.0584(19) 0.114(4) -0.014(2) -0.039(2) -0.0021(15)
C43 0.068(2) 0.087(3) 0.168(5) -0.026(3) 0.010(3) -0.039(2)
C44 0.0572(19) 0.097(3) 0.093(3) -0.023(3) -0.018(2) -0.0361(19)
C32 0.033(2) 0.035(2) 0.068(3) -0.004(2) -0.014(2) -0.0034(17)
C33 0.045(2) 0.062(3) 0.099(4) 0.014(3) -0.030(3) -0.023(2)
C34 0.055(3) 0.055(3) 0.145(6) 0.040(3) -0.054(3) -0.027(2)
C32X 0.035(5) 0.034(5) 0.046(5) 0.001(4) -0.009(4) -0.010(4)
C33X 0.044(5) 0.074(7) 0.082(9) -0.029(6) -0.016(5) -0.019(5)
C34X 0.036(4) 0.043(5) 0.048(5) 0.002(4) -0.010(4) -0.006(4)
C26 0.034(4) 0.051(5) 0.027(3) 0.002(3) -0.001(3) -0.010(3)
C27 0.065(4) 0.072(4) 0.043(3) -0.024(3) 0.000(3) -0.026(3)
C28 0.039(4) 0.114(10) 0.048(5) -0.030(7) 0.006(4) -0.013(5)
C26X 0.048(7) 0.043(4) 0.034(4) -0.012(3) -0.003(5) -0.011(5)
C27X 0.049(6) 0.067(6) 0.047(5) -0.017(5) 0.004(4) -0.007(4)
C28X 0.089(6) 0.080(5) 0.062(5) 0.014(4) 0.010(4) 0.002(4)

loop_
_atom_type_symbol
_atom_type_description
_atom_type_scat_dispersion_real
_atom_type_scat_dispersion_imag
_atom_type_scat_source
C C 0.0181 0.0091 'International Tables Vol C Tables 4.2.6.8 and 6.1.1.4'
H H 0.0000 0.0000 'International Tables Vol C Tables 4.2.6.8 and 6.1.1.4'
K K 0.3868 1.0657 'International Tables Vol C Tables 4.2.6.8 and 6.1.1.4'
O O 0.0492 0.0322 'International Tables Vol C Tables 4.2.6.8 and 6.1.1.4'
Si Si 0.2541 0.3302 'International Tables Vol C Tables 4.2.6.8 and 6.1.1.4'

loop_
_geom_angle_atom_site_label_1
_geom_angle_atom_site_label_2
_geom_angle_atom_site_label_3
_geom_angle
_geom_angle_site_symmetry_1
_geom_angle_site_symmetry_3
O4 K1 O4 179.999(1) . 2_766
O4 K1 O3 86.79(10) . .
O4 K1 O3 93.21(10) 2_766 .
O4 K1 O3 93.21(10) . 2_766
O4 K1 O3 86.79(10) 2_766 2_766
O3 K1 O3 180.00(8) . 2_766
O4 K1 O2 82.62(9) . 2_766
O4 K1 O2 97.38(9) 2_766 2_766
O3 K1 O2 119.74(5) . 2_766
O3 K1 O2 60.26(5) 2_766 2_766
O4 K1 O2 97.38(9) . .
O4 K1 O2 82.62(9) 2_766 .
O3 K1 O2 60.26(5) . .
O3 K1 O2 119.75(5) 2_766 .
O2 K1 O2 179.999(1) 2_766 .
O4 K1 O1 91.39(9) . 2_766
O4 K1 O1 88.61(9) 2_766 2_766
O3 K1 O1 61.44(5) . 2_766
O3 K1 O1 118.56(5) 2_766 2_766
O2 K1 O1 59.76(5) 2_766 2_766
O2 K1 O1 120.24(5) . 2_766
O4 K1 O1 88.61(9) . .
O4 K1 O1 91.39(9) 2_766 .
O3 K1 O1 118.56(5) . .
O3 K1 O1 61.44(5) 2_766 .
O2 K1 O1 120.24(5) 2_766 .
O2 K1 O1 59.76(5) . .
O1 K1 O1 180.00(6) 2_766 .
O4 K1 C41 157.06(10) . 2_766
O4 K1 C41 22.94(10) 2_766 2_766
O3 K1 C41 97.77(8) . 2_766
O3 K1 C41 82.23(8) 2_766 2_766
O2 K1 C41 75.58(9) 2_766 2_766
O2 K1 C41 104.42(9) . 2_766
O1 K1 C41 71.59(8) 2_766 2_766
O1 K1 C41 108.41(8) . 2_766
C26 Si1 C25 111.5(4) . .
C26 Si1 C32X 90.2(5) . .
C25 Si1 C32X 119.5(3) . .
C26 Si1 C29 112.7(4) . .
C25 Si1 C29 106.53(12) . .
C32X Si1 C29 115.8(3) . .
C26 Si1 C32 114.4(4) . .
C25 Si1 C32 100.41(16) . .
C29 Si1 C32 110.42(16) . .
C25 Si1 C26X 105.0(3) . .
C32X Si1 C26X 99.0(5) . .
C29 Si1 C26X 110.0(4) . .
C32 Si1 C26X 122.7(4) . .
C39 O1 C40 110.56(19) . .
C39 O1 K1 113.96(14) . .
C40 O1 K1 111.98(14) . .
C38 O2 C37 112.8(2) . .
C38 O2 K1 117.34(15) . .
C37 O2 K1 114.50(15) . .
C35 O3 C36 111.92(18) . .
C35 O3 K1 113.65(13) . .
C36 O3 K1 116.60(13) . .
C44 O4 C41 113.4(3) . .
C44 O4 K1 129.8(3) . .
C41 O4 K1 113.0(3) . .
C8 C1 H1A 109.5 . .
C8 C1 H1B 109.5 . .
H1A C1 H1B 109.5 . .
C8 C1 H1C 109.5 . .
H1A C1 H1C 109.5 . .
H1B C1 H1C 109.5 . .
C6 C2 H2A 109.5 . .
C6 C2 H2B 109.5 . .
H2A C2 H2B 109.5 . .
C6 C2 H2C 109.5 . .
H2A C2 H2C 109.5 . .
H2B C2 H2C 109.5 . .
C4 C3 H3A 109.5 . .
C4 C3 H3B 109.5 . .
H3A C3 H3B 109.5 . .
C4 C3 H3C 109.5 . .
H3A C3 H3C 109.5 . .
H3B C3 H3C 109.5 . .
C5 C4 C9 119.8(3) . .
C5 C4 C3 119.2(3) . .
C9 C4 C3 121.0(2) . .
C6 C5 C4 122.1(3) . .
C6 C5 H5 119.0 . .
C4 C5 H5 119.0 . .
C5 C6 C7 117.4(3) . .
C5 C6 C2 121.4(3) . .
C7 C6 C2 121.2(3) . .
C6 C7 C8 122.6(3) . .
C6 C7 H7 118.7 . .
C8 C7 H7 118.7 . .
C7 C8 C9 119.2(3) . .
C7 C8 C1 119.6(3) . .
C9 C8 C1 121.2(3) . .
C8 C9 C4 118.8(3) . .
C8 C9 C10 120.3(3) . .
C4 C9 C10 120.8(2) . .
C18 C10 C11 106.7(2) . .
C18 C10 C9 126.6(2) . .
C11 C10 C9 126.7(2) . .
C12 C11 C16 119.1(3) . .
C12 C11 C10 131.1(3) . .
C16 C11 C10 109.8(2) . .
C13 C12 C11 119.0(3) . .
C13 C12 H12 120.5 . .
C11 C12 H12 120.5 . .
C12 C13 C14 121.8(2) . .
C12 C13 H13 119.1 . .
C14 C13 H13 119.1 . .
C15 C14 C13 119.8(3) . .
C15 C14 H14 120.1 . .
C13 C14 H14 120.1 . .
C16 C15 C14 119.4(3) . .
C16 C15 H15 120.3 . .
C14 C15 H15 120.3 . .
C15 C16 C11 121.0(2) . .
C15 C16 C17 132.5(2) . .
C11 C16 C17 106.6(2) . .
C22 C17 C18 121.6(2) . .
C22 C17 C16 131.2(2) . .
C18 C17 C16 107.1(2) . .
C19 C18 C10 130.9(3) . .
C19 C18 C17 119.2(2) . .
C10 C18 C17 109.8(2) . .
C18 C19 C20 120.2(2) . .
C18 C19 H19 119.9 . .
C20 C19 H19 119.9 . .
C19 C20 C23 121.5(2) . .
C19 C20 C21 120.0(2) . .
C23 C20 C21 118.5(2) . .
C23 C21 C22 121.0(2) 2_666 .
C23 C21 C20 119.9(2) 2_666 .
C22 C21 C20 119.1(2) . .
C17 C22 C21 119.9(2) . .
C17 C22 H22 120.1 . .
C21 C22 H22 120.1 . .
C21 C23 C24 119.6(2) 2_666 .
C21 C23 C20 121.6(2) 2_666 .
C24 C23 C20 118.7(2) . .
C25 C24 C23 178.9(2) . .
C24 C25 Si1 176.3(2) . .
C31 C29 C30 110.3(2) . .
C31 C29 Si1 113.5(2) . .
C30 C29 Si1 113.7(2) . .
C31 C29 H29 106.3 . .
C30 C29 H29 106.3 . .
Si1 C29 H29 106.3 . .
C29 C30 H30A 109.5 . .
C29 C30 H30B 109.5 . .
H30A C30 H30B 109.5 . .
C29 C30 H30C 109.5 . .
H30A C30 H30C 109.5 . .
H30B C30 H30C 109.5 . .
C29 C31 H31A 109.5 . .
C29 C31 H31B 109.5 . .
H31A C31 H31B 109.5 . .
C29 C31 H31C 109.5 . .
H31A C31 H31C 109.5 . .
H31B C31 H31C 109.5 . .
O3 C35 C40 108.80(19) . 2_766
O3 C35 H35A 109.9 . .
C40 C35 H35A 109.9 2_766 .
O3 C35 H35B 109.9 . .
C40 C35 H35B 109.9 2_766 .
H35A C35 H35B 108.3 . .
O3 C36 C37 108.5(2) . .
O3 C36 H36A 110.0 . .
C37 C36 H36A 110.0 . .
O3 C36 H36B 110.0 . .
C37 C36 H36B 110.0 . .
H36A C36 H36B 108.4 . .
O2 C37 C36 109.0(2) . .
O2 C37 H37A 109.9 . .
C36 C37 H37A 109.9 . .
O2 C37 H37B 109.9 . .
C36 C37 H37B 109.9 . .
H37A C37 H37B 108.3 . .
O2 C38 C39 108.9(2) . .
O2 C38 H38A 109.9 . .
C39 C38 H38A 109.9 . .
O2 C38 H38B 109.9 . .
C39 C38 H38B 109.9 . .
H38A C38 H38B 108.3 . .
O1 C39 C38 108.2(2) . .
O1 C39 H39A 110.1 . .
C38 C39 H39A 110.1 . .
O1 C39 H39B 110.1 . .
C38 C39 H39B 110.1 . .
H39A C39 H39B 108.4 . .
O1 C40 C35 108.78(19) . 2_766
O1 C40 H40A 109.9 . .
C35 C40 H40A 109.9 2_766 .
O1 C40 H40B 109.9 . .
C35 C40 H40B 109.9 2_766 .
H40A C40 H40B 108.3 . .
O4 C41 C42 104.4(4) . .
O4 C41 H41A 110.9 . .
C42 C41 H41A 110.9 . .
O4 C41 H41B 110.9 . .
C42 C41 H41B 110.9 . .
H41A C41 H41B 108.9 . .
C41 C42 C43 104.8(4) . .
C41 C42 H42A 110.8 . .
C43 C42 H42A 110.8 . .
C41 C42 H42B 110.8 . .
C43 C42 H42B 110.8 . .
H42A C42 H42B 108.9 . .
C42 C43 C44 102.4(3) . .
C42 C43 H43A 111.3 . .
C44 C43 H43A 111.3 . .
C42 C43 H43B 111.3 . .
C44 C43 H43B 111.3 . .
H43A C43 H43B 109.2 . .
O4 C44 C43 101.4(4) . .
O4 C44 H44A 111.5 . .
C43 C44 H44A 111.5 . .
O4 C44 H44B 111.5 . .
C43 C44 H44B 111.5 . .
H44A C44 H44B 109.3 . .
C33 C32 C34 109.5(4) . .
C33 C32 Si1 114.3(3) . .
C34 C32 Si1 111.1(3) . .
C33 C32 H32 107.2 . .
C34 C32 H32 107.2 . .
Si1 C32 H32 107.2 . .
C34X C32X C33X 108.9(8) . .
C34X C32X Si1 104.8(6) . .
C33X C32X Si1 110.8(6) . .
C34X C32X H32X 110.7 . .
C33X C32X H32X 110.7 . .
Si1 C32X H32X 110.7 . .
C32X C33X H33D 109.5 . .
C32X C33X H33E 109.5 . .
H33D C33X H33E 109.5 . .
C32X C33X H33F 109.5 . .
H33D C33X H33F 109.5 . .
H33E C33X H33F 109.5 . .
C32X C34X H34D 109.5 . .
C32X C34X H34E 109.5 . .
H34D C34X H34E 109.5 . .
C32X C34X H34F 109.5 . .
H34D C34X H34F 109.5 . .
H34E C34X H34F 109.5 . .
C27 C26 C28 107.6(8) . .
C27 C26 Si1 116.5(6) . .
C28 C26 Si1 111.9(9) . .
C27 C26 H26 106.8 . .
C28 C26 H26 106.8 . .
Si1 C26 H26 106.8 . .
C28X C26X C27X 109.0(9) . .
C28X C26X Si1 117.4(7) . .
C27X C26X Si1 112.1(10) . .
C28X C26X H26X 105.8 . .
C27X C26X H26X 105.8 . .
Si1 C26X H26X 105.8 . .
C26X C27X H27D 109.5 . .
C26X C27X H27E 109.5 . .
H27D C27X H27E 109.5 . .
C26X C27X H27F 109.5 . .
H27D C27X H27F 109.5 . .
H27E C27X H27F 109.5 . .
C26X C28X H28D 109.5 . .
C26X C28X H28E 109.5 . .
H28D C28X H28E 109.5 . .
C26X C28X H28F 109.5 . .
H28D C28X H28F 109.5 . .
H28E C28X H28F 109.5 . .

loop_
_geom_bond_atom_site_label_1
_geom_bond_atom_site_label_2
_geom_bond_distance
_geom_bond_site_symmetry_2
K1 O4 2.517(3) .
K1 O4 2.517(3) 2_766
K1 O3 2.7655(15) .
K1 O3 2.7655(15) 2_766
K1 O2 2.7936(18) 2_766
K1 O2 2.7936(18) .
K1 O1 2.8121(16) 2_766
K1 O1 2.8122(16) .
K1 C41 3.331(4) 2_766
Si1 C26 1.711(10) .
Si1 C25 1.826(3) .
Si1 C32X 1.872(9) .
Si1 C29 1.887(3) .
Si1 C32 1.943(4) .
Si1 C26X 2.059(12) .
O1 C39 1.422(3) .
O1 C40 1.430(3) .
O2 C38 1.418(3) .
O2 C37 1.425(3) .
O3 C35 1.419(3) .
O3 C36 1.423(3) .
O4 C44 1.372(5) .
O4 C41 1.411(5) .
C1 C8 1.507(4) .
C1 H1A 0.9800 .
C1 H1B 0.9800 .
C1 H1C 0.9800 .
C2 C6 1.518(4) .
C2 H2A 0.9800 .
C2 H2B 0.9800 .
C2 H2C 0.9800 .
C3 C4 1.509(3) .
C3 H3A 0.9800 .
C3 H3B 0.9800 .
C3 H3C 0.9800 .
C4 C5 1.387(4) .
C4 C9 1.410(4) .
C5 C6 1.386(4) .
C5 H5 0.9500 .
C6 C7 1.388(5) .
C7 C8 1.391(4) .
C7 H7 0.9500 .
C8 C9 1.406(3) .
C9 C10 1.481(4) .
C10 C18 1.413(3) .
C10 C11 1.445(4) .
C11 C12 1.403(3) .
C11 C16 1.430(3) .
C12 C13 1.382(4) .
C12 H12 0.9500 .
C13 C14 1.403(4) .
C13 H13 0.9500 .
C14 C15 1.394(3) .
C14 H14 0.9500 .
C15 C16 1.381(3) .
C15 H15 0.9500 .
C16 C17 1.462(3) .
C17 C22 1.363(3) .
C17 C18 1.443(3) .
C18 C19 1.398(3) .
C19 C20 1.407(3) .
C19 H19 0.9500 .
C20 C23 1.434(3) .
C20 C21 1.442(3) .
C21 C23 1.408(3) 2_666
C21 C22 1.429(3) .
C22 H22 0.9500 .
C23 C21 1.408(3) 2_666
C23 C24 1.422(3) .
C24 C25 1.218(4) .
C29 C31 1.519(4) .
C29 C30 1.532(4) .
C29 H29 1.0000 .
C30 H30A 0.9800 .
C30 H30B 0.9800 .
C30 H30C 0.9800 .
C31 H31A 0.9800 .
C31 H31B 0.9800 .
C31 H31C 0.9800 .
C35 C40 1.492(4) 2_766
C35 H35A 0.9900 .
C35 H35B 0.9900 .
C36 C37 1.489(3) .
C36 H36A 0.9900 .
C36 H36B 0.9900 .
C37 H37A 0.9900 .
C37 H37B 0.9900 .
C38 C39 1.503(4) .
C38 H38A 0.9900 .
C38 H38B 0.9900 .
C39 H39A 0.9900 .
C39 H39B 0.9900 .
C40 C35 1.492(4) 2_766
C40 H40A 0.9900 .
C40 H40B 0.9900 .
C41 C42 1.508(5) .
C41 H41A 0.9900 .
C41 H41B 0.9900 .
C42 C43 1.514(6) .
C42 H42A 0.9900 .
C42 H42B 0.9900 .
C43 C44 1.537(5) .
C43 H43A 0.9900 .
C43 H43B 0.9900 .
C44 H44A 0.9900 .
C44 H44B 0.9900 .
C32 C33 1.519(5) .
C32 C34 1.534(6) .
C32 H32 1.0000 .
C33 H33A 0.9800 .
C33 H33B 0.9800 .
C33 H33C 0.9800 .
C34 H34A 0.9800 .
C34 H34B 0.9800 .
C34 H34C 0.9800 .
C32X C34X 1.527(10) .
C32X C33X 1.549(10) .
C32X H32X 1.0000 .
C33X H33D 0.9800 .
C33X H33E 0.9800 .
C33X H33F 0.9800 .
C34X H34D 0.9800 .
C34X H34E 0.9800 .
C34X H34F 0.9800 .
C26 C27 1.533(12) .
C26 C28 1.540(9) .
C26 H26 1.0000 .
C27 H27A 0.9800 .
C27 H27B 0.9800 .
C27 H27C 0.9800 .
C28 H28A 0.9800 .
C28 H28B 0.9800 .
C28 H28C 0.9800 .
C26X C28X 1.527(12) .
C26X C27X 1.535(10) .
C26X H26X 1.0000 .
C27X H27D 0.9800 .
C27X H27E 0.9800 .
C27X H27F 0.9800 .
C28X H28D 0.9800 .
C28X H28E 0.9800 .
C28X H28F 0.9800 .

loop_
_platon_squeeze_void_nr
_platon_squeeze_void_average_x
_platon_squeeze_void_average_y
_platon_squeeze_void_average_z
_platon_squeeze_void_volume
_platon_squeeze_void_count_electrons
_platon_squeeze_void_content
1 0.000 0.000 0.000 300 80 ' '
